data_7157518
loop_
_publ_author_name
'Zhang, Chuyi'
'Wang, Qian'
'Tian, Song'
'Zhang, Jianwei'
'Li, Jiaoyi'
'Zhou, Ling'
'Lu, Jian'

_publ_section_title
;
 Palladium-catalyzed regioselective synthesis of B(4,5)- or
 B(4)-substituted o-carboranes containing \a,\b-unsaturated carbonyls.
;
_journal_issue 25
_journal_name_full 'Organic &amp; biomolecular chemistry'
_journal_page_first 4723
_journal_page_last 4727
_journal_paper_doi 10.1039/d0ob00698j
_journal_volume 18
_journal_year 2020
_chemical_formula_moiety 'C22 H44 B10 O4'
_chemical_formula_sum 'C22 H44 B10 O4'
_chemical_formula_weight 480.67
_space_group_crystal_system triclinic
_space_group_IT_number 2
_space_group_name_Hall '-P 1'
_space_group_name_H-M_alt 'P -1'
_atom_sites_solution_hydrogens mixed
_audit_creation_method SHELXL-2014
_audit_update_record
;
2020-01-09 deposited with the CCDC.	2020-05-26 downloaded from the CCDC.
;
_cell_angle_alpha 87.493(9)
_cell_angle_beta 84.584(8)
_cell_angle_gamma 66.838(7)
_cell_formula_units_Z 2
_cell_length_a 10.486(5)
_cell_length_b 11.704(6)
_cell_length_c 13.581(7)
_cell_measurement_reflns_used 1886
_cell_measurement_temperature 296(2)
_cell_measurement_theta_max 23.37
_cell_measurement_theta_min 2.43
_cell_volume 1525.5(13)
_computing_cell_refinement 'Bruker SAINT'
_computing_data_collection 'Bruker APEX2'
_computing_data_reduction 'Bruker SAINT'
_computing_molecular_graphics 'Bruker SHELXTL'
_computing_publication_material 'Bruker SHELXTL'
_computing_structure_refinement 'SHELXL-2014 (Sheldrick, 2014)'
_computing_structure_solution 'SHELXS-97 (Sheldrick, 2008)'
_diffrn_ambient_temperature 296(2)
_diffrn_measured_fraction_theta_full 0.860
_diffrn_measured_fraction_theta_max 0.987
_diffrn_measurement_device_type 'Bruker APEX-II CCD'
_diffrn_measurement_method '\f and \w scans'
_diffrn_radiation_type MoK\a
_diffrn_radiation_wavelength 0.71073
_diffrn_reflns_av_R_equivalents 0.0238
_diffrn_reflns_av_unetI/netI 0.0491
_diffrn_reflns_Laue_measured_fraction_full 0.860
_diffrn_reflns_Laue_measured_fraction_max 0.987
_diffrn_reflns_limit_h_max 11
_diffrn_reflns_limit_h_min -11
_diffrn_reflns_limit_k_max 13
_diffrn_reflns_limit_k_min -11
_diffrn_reflns_limit_l_max 15
_diffrn_reflns_limit_l_min -15
_diffrn_reflns_number 6963
_diffrn_reflns_point_group_measured_fraction_full 0.860
_diffrn_reflns_point_group_measured_fraction_max 0.987
_diffrn_reflns_theta_full 25.242
_diffrn_reflns_theta_max 24.024
_diffrn_reflns_theta_min 1.506
_exptl_absorpt_coefficient_mu 0.062
_exptl_absorpt_correction_T_max 0.7450
_exptl_absorpt_correction_T_min 0.6468
_exptl_absorpt_correction_type multi-scan
_exptl_crystal_colour Colorless
_exptl_crystal_density_diffrn 1.046
_exptl_crystal_density_meas 0
_exptl_crystal_description Block
_exptl_crystal_F_000 516
_exptl_crystal_size_max 0.400
_exptl_crystal_size_mid 0.300
_exptl_crystal_size_min 0.250
_refine_diff_density_max 0.410
_refine_diff_density_min -0.313
_refine_diff_density_rms 0.093
_refine_ls_extinction_coef 0.033(8)
_refine_ls_extinction_expression Fc^*^=kFc[1+0.001xFc^2^\l^3^/sin(2\q)]^-1/4^
_refine_ls_extinction_method SHELXL
_refine_ls_goodness_of_fit_ref 1.046
_refine_ls_hydrogen_treatment mixed
_refine_ls_matrix_type full
_refine_ls_number_parameters 378
_refine_ls_number_reflns 4756
_refine_ls_number_restraints 0
_refine_ls_restrained_S_all 1.046
_refine_ls_R_factor_all 0.1120
_refine_ls_R_factor_gt 0.0835
_refine_ls_shift/su_max 0.004
_refine_ls_shift/su_mean 0.000
_refine_ls_structure_factor_coef Fsqd
_refine_ls_weighting_details 'w=1/[\s^2^(Fo^2^)+(0.1942P)^2^] where P=(Fo^2^+2Fc^2^)/3'
_refine_ls_weighting_scheme calc
_refine_ls_wR_factor_gt 0.2398
_refine_ls_wR_factor_ref 0.2813
_reflns_Friedel_coverage 0.000
_reflns_number_gt 3089
_reflns_number_total 4756
_reflns_threshold_expression 'I > 2\s(I)'
_cod_data_source_file d0ob00698j2.cif
_cod_data_source_block 1
_cod_depositor_comments
;
The following automatic conversions were performed:

data item '_exptl_absorpt_correction_type' value 'Multi-scan' was
changed to 'multi-scan' in accordance with the
/home/data/users/saulius/crontab/automatic-downloads/rss-feeds/RSC/lib/dictionaries/cif_core.dic
dictionary named 'cif_core.dic' version 2.4.2 last updated on
2011-04-26.

Automatic conversion script
Id: cif_fix_values 7556 2019-12-06 15:28:31Z antanas 

 Adding full bibliography for 7157518.cif.
;
_cod_original_cell_volume 1525.4(13)
_cod_database_code 7157518
_shelx_space_group_comment
; 
The symmetry employed for this shelxl refinement is uniquely defined 
by the following loop, which should always be used as a source of 
symmetry information in preference to the above space-group names. 
They are only intended as comments. 
;
_shelx_estimated_absorpt_t_min 0.975
_shelx_estimated_absorpt_t_max 0.985
_shelxl_version_number 2014-3

loop_
_space_group_symop_operation_xyz
'x, y, z'
'-x, -y, -z'

loop_
_atom_site_label
_atom_site_type_symbol
_atom_site_fract_x
_atom_site_fract_y
_atom_site_fract_z
_atom_site_U_iso_or_equiv
_atom_site_adp_type
_atom_site_occupancy
_atom_site_site_symmetry_order
_atom_site_calc_flag
_atom_site_refinement_flags_posn
_atom_site_refinement_flags_adp
_atom_site_refinement_flags_occupancy
_atom_site_disorder_assembly
_atom_site_disorder_group
B1 B 0.5060(5) 0.7362(5) 0.3854(3) 0.0792(12) Uani 1 1 d . . . . .
B2 B 0.4117(4) 0.8859(4) 0.3342(3) 0.0751(12) Uani 1 1 d . . . . .
B3 B 0.4294(4) 0.7496(4) 0.2725(3) 0.0685(10) Uani 1 1 d . . . . .
B4 B 0.4454(3) 0.8773(3) 0.2043(2) 0.0566(9) Uani 1 1 d . . . . .
B5 B 0.5626(3) 0.7207(3) 0.1739(2) 0.0546(8) Uani 1 1 d . . . . .
B6 B 0.7209(4) 0.6925(3) 0.2288(3) 0.0602(9) Uani 1 1 d . . . . .
B7 B 0.6856(4) 0.7030(4) 0.3572(3) 0.0718(11) Uani 1 1 d . . . . .
B8 B 0.5684(5) 0.8543(4) 0.3880(3) 0.0770(12) Uani 1 1 d . . . . .
B9 B 0.5313(4) 0.9424(4) 0.2766(3) 0.0685(10) Uani 1 1 d . . . . .
B10 B 0.5990(4) 0.6358(4) 0.2861(3) 0.0691(10) Uani 1 1 d . . . . .
C1 C 0.3513(3) 0.9624(3) 0.1261(2) 0.0606(8) Uani 1 1 d . . . . .
C2 C 0.2211(3) 1.0329(3) 0.1433(2) 0.0610(8) Uani 1 1 d . . . . .
H2 H 0.1795 1.0334 0.2069 0.073 Uiso 1 1 calc R U . . .
C3 C 0.1348(3) 1.1126(3) 0.0674(2) 0.0557(8) Uani 1 1 d . . . . .
C4 C -0.1035(3) 1.2647(3) 0.0466(3) 0.0710(9) Uani 1 1 d . . . . .
C5 C -0.1221(5) 1.2064(5) -0.0441(4) 0.1208(17) Uani 1 1 d . . . . .
H5A H -0.1916 1.2676 -0.0809 0.181 Uiso 1 1 calc R U . . .
H5B H -0.0355 1.1744 -0.0844 0.181 Uiso 1 1 calc R U . . .
H5C H -0.1511 1.1397 -0.0250 0.181 Uiso 1 1 calc R U . . .
C6 C -0.0614(5) 1.3703(4) 0.0200(5) 0.1246(19) Uani 1 1 d . . . . .
H6A H -0.1307 1.4310 -0.0173 0.187 Uiso 1 1 calc R U . . .
H6B H -0.0528 1.4076 0.0793 0.187 Uiso 1 1 calc R U . . .
H6C H 0.0263 1.3404 -0.0190 0.187 Uiso 1 1 calc R U . . .
C7 C -0.2304(5) 1.3045(6) 0.1189(4) 0.153(3) Uani 1 1 d . . . . .
H7A H -0.3075 1.3662 0.0885 0.230 Uiso 1 1 calc R U . . .
H7B H -0.2523 1.2339 0.1379 0.230 Uiso 1 1 calc R U . . .
H7C H -0.2125 1.3389 0.1764 0.230 Uiso 1 1 calc R U . . .
C8 C 0.5705(3) 0.6648(3) 0.0703(2) 0.0544(7) Uani 1 1 d . . . . .
H23 H 0.5335 0.6048 0.0679 0.065 Uiso 1 1 calc R U . . .
C9 C 0.6236(3) 0.6930(3) -0.0137(2) 0.0609(8) Uani 1 1 d . . . . .
C10 C 0.6353(3) 0.6269(3) -0.1065(2) 0.0561(7) Uani 1 1 d . . . . .
C11 C 0.7236(4) 0.6207(3) -0.2802(2) 0.0736(10) Uani 1 1 d . . . . .
C12 C 0.8314(5) 0.4892(4) -0.2752(3) 0.1122(16) Uani 1 1 d . . . . .
H12A H 0.8531 0.4535 -0.3400 0.168 Uiso 1 1 calc R U . . .
H12B H 0.9142 0.4902 -0.2512 0.168 Uiso 1 1 calc R U . . .
H12C H 0.7952 0.4406 -0.2312 0.168 Uiso 1 1 calc R U . . .
C13 C 0.5940(5) 0.6278(5) -0.3217(3) 0.1242(19) Uani 1 1 d . . . . .
H13A H 0.6166 0.5929 -0.3869 0.186 Uiso 1 1 calc R U . . .
H13B H 0.5515 0.5820 -0.2799 0.186 Uiso 1 1 calc R U . . .
H13C H 0.5304 0.7131 -0.3252 0.186 Uiso 1 1 calc R U . . .
C14 C 0.7840(7) 0.7060(5) -0.3352(3) 0.139(2) Uani 1 1 d . . . . .
H14A H 0.8095 0.6805 -0.4029 0.208 Uiso 1 1 calc R U . . .
H14B H 0.7158 0.7898 -0.3325 0.208 Uiso 1 1 calc R U . . .
H14C H 0.8650 0.7017 -0.3050 0.208 Uiso 1 1 calc R U . . .
C15 C 0.8169(4) 0.8637(5) 0.2868(4) 0.0870(12) Uani 1 1 d . . . . .
C16 C 0.8007(6) 0.9702(5) 0.3523(4) 0.1213(17) Uani 1 1 d . . . . .
H16A H 0.7147 1.0393 0.3395 0.146 Uiso 1 1 calc R U . . .
H16B H 0.7913 0.9448 0.4206 0.146 Uiso 1 1 calc R U . . .
C17 C 0.9128(7) 1.0141(6) 0.3409(3) 0.1293(19) Uani 1 1 d . . . . .
H17A H 0.9257 1.0372 0.2724 0.155 Uiso 1 1 calc R U . . .
H17B H 0.9986 0.9476 0.3579 0.155 Uiso 1 1 calc R U . . .
C18 C 0.8810(13) 1.1284(10) 0.4083(6) 0.219(5) Uani 1 1 d . . . . .
H18A H 0.7870 1.1452 0.4366 0.263 Uiso 1 1 calc R U . . .
H18B H 0.9395 1.0923 0.4620 0.263 Uiso 1 1 calc R U . . .
C19 C 0.882(2) 1.2186(9) 0.4012(6) 0.347(11) Uani 1 1 d . . . . .
H19A H 0.8187 1.2581 0.3508 0.417 Uiso 1 1 calc R U . . .
H19B H 0.9742 1.2039 0.3697 0.417 Uiso 1 1 calc R U . . .
C20 C 0.8566(10) 1.3180(6) 0.4698(5) 0.191(4) Uani 1 1 d . . . . .
H20A H 0.8680 1.3869 0.4348 0.287 Uiso 1 1 calc R U . . .
H20B H 0.7634 1.3441 0.5005 0.287 Uiso 1 1 calc R U . . .
H20C H 0.9215 1.2889 0.5197 0.287 Uiso 1 1 calc R U . . .
C21 C 0.6930(3) 0.8265(3) 0.2903(2) 0.0649(9) Uani 1 1 d . . . . .
C22 C 0.6210(3) 0.8356(3) 0.1865(2) 0.0530(7) Uani 1 1 d . . . . .
H1 H 0.460(4) 0.710(4) 0.449(3) 0.097(11) Uiso 1 1 d . . . . .
H3 H 0.531(3) 1.035(3) 0.269(2) 0.053(7) Uiso 1 1 d . . . . .
H4 H 0.667(3) 0.869(3) 0.129(2) 0.052(7) Uiso 1 1 d . . . . .
H5 H 0.329(4) 0.726(3) 0.265(2) 0.083(10) Uiso 1 1 d . . . . .
H6 H 0.307(4) 0.951(3) 0.366(3) 0.087(11) Uiso 1 1 d . . . . .
H7 H 0.592(4) 0.889(4) 0.452(3) 0.103(12) Uiso 1 1 d . . . . .
H8 H 0.773(4) 0.655(4) 0.403(3) 0.098(12) Uiso 1 1 d . . . . .
H9 H 0.834(5) 0.894(5) 0.223(4) 0.120(17) Uiso 1 1 d . . . . .
H10 H 0.912(5) 0.784(5) 0.290(3) 0.127(16) Uiso 1 1 d . . . . .
H11 H 0.394(4) 0.963(4) 0.050(3) 0.100(12) Uiso 1 1 d . . . . .
H12 H 0.674(3) 0.755(3) -0.015(2) 0.067(9) Uiso 1 1 d . . . . .
H24 H 0.821(3) 0.645(3) 0.191(2) 0.064(8) Uiso 1 1 d . . . . .
H25 H 0.628(4) 0.528(4) 0.286(3) 0.089(11) Uiso 1 1 d . . . . .
O1 O 0.1762(2) 1.1236(2) -0.01596(17) 0.0739(7) Uani 1 1 d . . . . .
O2 O 0.0038(2) 1.1711(2) 0.10431(16) 0.0754(7) Uani 1 1 d . . . . .
O3 O 0.6025(3) 0.5406(2) -0.11343(16) 0.0804(8) Uani 1 1 d . . . . .
O4 O 0.6918(3) 0.6738(2) -0.18004(15) 0.0734(7) Uani 1 1 d . . . . .

loop_
_atom_site_aniso_label
_atom_site_aniso_U_11
_atom_site_aniso_U_22
_atom_site_aniso_U_33
_atom_site_aniso_U_23
_atom_site_aniso_U_13
_atom_site_aniso_U_12
B1 0.076(3) 0.098(3) 0.049(2) -0.001(2) 0.0035(19) -0.020(2)
B2 0.063(2) 0.090(3) 0.048(2) -0.0103(19) 0.0066(17) -0.004(2)
B3 0.060(2) 0.085(3) 0.053(2) 0.0021(18) 0.0052(16) -0.022(2)
B4 0.0450(17) 0.062(2) 0.0496(19) -0.0085(16) 0.0009(14) -0.0069(15)
B5 0.0500(18) 0.0545(19) 0.0513(19) -0.0022(15) -0.0050(14) -0.0115(15)
B6 0.055(2) 0.061(2) 0.0507(19) -0.0110(16) -0.0062(15) -0.0065(16)
B7 0.070(2) 0.081(3) 0.049(2) -0.0049(18) -0.0102(17) -0.011(2)
B8 0.079(3) 0.089(3) 0.044(2) -0.0186(19) -0.0024(18) -0.011(2)
B9 0.061(2) 0.067(2) 0.063(2) -0.0219(19) -0.0012(17) -0.0075(19)
B10 0.073(2) 0.069(2) 0.054(2) -0.0012(18) -0.0077(17) -0.015(2)
C1 0.0526(17) 0.0624(19) 0.0556(18) -0.0023(14) -0.0022(14) -0.0107(15)
C2 0.0483(16) 0.0656(19) 0.0562(18) 0.0024(15) -0.0032(13) -0.0090(15)
C3 0.0430(15) 0.0562(17) 0.062(2) -0.0055(14) -0.0008(13) -0.0129(13)
C4 0.0506(17) 0.072(2) 0.075(2) 0.0039(17) -0.0124(15) -0.0062(16)
C5 0.092(3) 0.114(4) 0.148(4) -0.014(3) -0.058(3) -0.019(3)
C6 0.109(3) 0.055(2) 0.199(6) 0.016(3) -0.058(4) -0.013(2)
C7 0.066(3) 0.176(6) 0.135(4) 0.032(4) 0.012(3) 0.034(3)
C8 0.0476(15) 0.0538(17) 0.0566(17) -0.0013(13) -0.0068(13) -0.0136(13)
C9 0.0624(18) 0.0627(19) 0.0577(19) -0.0084(15) -0.0001(14) -0.0249(16)
C10 0.0566(17) 0.0578(18) 0.0512(17) -0.0067(14) -0.0057(13) -0.0185(15)
C11 0.094(2) 0.079(2) 0.0432(17) -0.0154(16) 0.0055(16) -0.0295(19)
C12 0.107(3) 0.112(3) 0.083(3) -0.032(3) 0.006(2) -0.006(3)
C13 0.135(4) 0.161(5) 0.066(3) -0.011(3) -0.036(3) -0.040(4)
C14 0.218(6) 0.138(4) 0.073(3) -0.022(3) 0.044(3) -0.093(5)
C15 0.076(3) 0.104(3) 0.085(3) -0.024(2) -0.016(2) -0.035(2)
C16 0.134(4) 0.133(4) 0.118(4) -0.035(3) -0.005(3) -0.073(4)
C17 0.184(5) 0.164(5) 0.088(3) -0.012(3) -0.017(3) -0.117(5)
C18 0.408(14) 0.235(9) 0.143(6) 0.022(6) -0.059(7) -0.259(11)
C19 0.78(3) 0.197(9) 0.110(6) -0.031(6) 0.060(10) -0.263(16)
C20 0.294(10) 0.121(5) 0.142(5) -0.047(4) 0.002(6) -0.063(6)
C21 0.0593(18) 0.072(2) 0.0532(17) -0.0171(15) -0.0100(14) -0.0115(16)
C22 0.0474(15) 0.0585(17) 0.0448(16) -0.0102(13) -0.0021(12) -0.0114(13)
O1 0.0562(13) 0.0852(17) 0.0628(14) 0.0103(12) 0.0017(10) -0.0114(11)
O2 0.0472(12) 0.0830(16) 0.0688(14) 0.0068(12) -0.0006(10) 0.0019(11)
O3 0.1017(18) 0.0900(18) 0.0640(14) -0.0151(12) 0.0008(12) -0.0532(16)
O4 0.1009(17) 0.0738(15) 0.0504(13) -0.0163(11) 0.0077(11) -0.0408(14)

loop_
_atom_type_symbol
_atom_type_description
_atom_type_scat_dispersion_real
_atom_type_scat_dispersion_imag
_atom_type_scat_source
C C 0.0033 0.0016 'International Tables Vol C Tables 4.2.6.8 and 6.1.1.4'
H H 0.0000 0.0000 'International Tables Vol C Tables 4.2.6.8 and 6.1.1.4'
B B 0.0013 0.0007 'International Tables Vol C Tables 4.2.6.8 and 6.1.1.4'
O O 0.0106 0.0060 'International Tables Vol C Tables 4.2.6.8 and 6.1.1.4'

loop_
_geom_angle_atom_site_label_1
_geom_angle_atom_site_label_2
_geom_angle_atom_site_label_3
_geom_angle
_geom_angle_site_symmetry_1
_geom_angle_site_symmetry_3
_geom_angle_publ_flag
B8 B1 B3 107.8(3) . . ?
B8 B1 B10 108.2(3) . . ?
B3 B1 B10 60.1(2) . . ?
B8 B1 B7 59.7(3) . . ?
B3 B1 B7 107.9(3) . . ?
B10 B1 B7 60.3(2) . . ?
B8 B1 B2 59.6(3) . . ?
B3 B1 B2 59.7(2) . . ?
B10 B1 B2 107.7(3) . . ?
B7 B1 B2 107.1(3) . . ?
B9 B2 B8 61.0(3) . . ?
B9 B2 B4 60.5(2) . . ?
B8 B2 B4 109.0(3) . . ?
B9 B2 B3 108.6(3) . . ?
B8 B2 B3 107.4(3) . . ?
B4 B2 B3 60.4(2) . . ?
B9 B2 B1 108.3(3) . . ?
B8 B2 B1 59.1(3) . . ?
B4 B2 B1 108.3(3) . . ?
B3 B2 B1 59.6(2) . . ?
B1 B3 B2 60.6(3) . . ?
B1 B3 B10 60.0(2) . . ?
B2 B3 B10 108.3(3) . . ?
B1 B3 B4 108.5(3) . . ?
B2 B3 B4 59.7(2) . . ?
B10 B3 B4 108.3(3) . . ?
B1 B3 B5 108.2(3) . . ?
B2 B3 B5 108.3(3) . . ?
B10 B3 B5 59.7(2) . . ?
B4 B3 B5 60.68(19) . . ?
C1 B4 C22 119.0(3) . . ?
C1 B4 B2 127.1(3) . . ?
C22 B4 B2 103.6(2) . . ?
C1 B4 B9 117.9(3) . . ?
C22 B4 B9 59.09(19) . . ?
B2 B4 B9 59.1(2) . . ?
C1 B4 B3 129.2(3) . . ?
C22 B4 B3 103.2(2) . . ?
B2 B4 B3 59.9(2) . . ?
B9 B4 B3 107.2(3) . . ?
C1 B4 B5 120.6(2) . . ?
C22 B4 B5 58.05(18) . . ?
B2 B4 B5 107.8(3) . . ?
B9 B4 B5 108.1(2) . . ?
B3 B4 B5 59.7(2) . . ?
C8 B5 C22 120.6(2) . . ?
C8 B5 B10 125.8(3) . . ?
C22 B5 B10 103.5(2) . . ?
C8 B5 B3 128.1(3) . . ?
C22 B5 B3 103.2(2) . . ?
B10 B5 B3 59.9(2) . . ?
C8 B5 B6 118.9(2) . . ?
C22 B5 B6 58.12(19) . . ?
B10 B5 B6 59.4(2) . . ?
B3 B5 B6 106.9(2) . . ?
C8 B5 B4 121.5(2) . . ?
C22 B5 B4 58.19(18) . . ?
B10 B5 B4 107.6(2) . . ?
B3 B5 B4 59.6(2) . . ?
B6 B5 B4 107.2(2) . . ?
C22 B6 C21 57.45(18) . . ?
C22 B6 B7 104.3(2) . . ?
C21 B6 B7 58.6(2) . . ?
C22 B6 B10 104.0(3) . . ?
C21 B6 B10 105.7(3) . . ?
B7 B6 B10 60.9(2) . . ?
C22 B6 B5 58.39(18) . . ?
C21 B6 B5 105.7(2) . . ?
B7 B6 B5 108.7(3) . . ?
B10 B6 B5 59.8(2) . . ?
C21 B7 B6 59.8(2) . . ?
C21 B7 B8 59.6(2) . . ?
B6 B7 B8 109.1(3) . . ?
C21 B7 B1 105.8(3) . . ?
B6 B7 B1 108.3(3) . . ?
B8 B7 B1 59.5(3) . . ?
C21 B7 B10 105.9(3) . . ?
B6 B7 B10 60.0(2) . . ?
B8 B7 B10 107.6(3) . . ?
B1 B7 B10 59.8(2) . . ?
C21 B8 B1 106.0(3) . . ?
C21 B8 B7 58.5(2) . . ?
B1 B8 B7 60.8(3) . . ?
C21 B8 B2 105.2(2) . . ?
B1 B8 B2 61.2(3) . . ?
B7 B8 B2 109.2(3) . . ?
C21 B8 B9 59.1(2) . . ?
B1 B8 B9 108.5(3) . . ?
B7 B8 B9 108.0(3) . . ?
B2 B8 B9 59.1(2) . . ?
C22 B9 C21 57.01(17) . . ?
C22 B9 B2 104.2(3) . . ?
C21 B9 B2 105.5(3) . . ?
C22 B9 B4 58.58(18) . . ?
C21 B9 B4 105.7(2) . . ?
B2 B9 B4 60.4(2) . . ?
C22 B9 B8 103.4(3) . . ?
C21 B9 B8 58.7(2) . . ?
B2 B9 B8 59.9(3) . . ?
B4 B9 B8 108.0(3) . . ?
B6 B10 B5 60.8(2) . . ?
B6 B10 B1 107.6(3) . . ?
B5 B10 B1 108.6(3) . . ?
B6 B10 B3 108.3(3) . . ?
B5 B10 B3 60.4(2) . . ?
B1 B10 B3 59.8(2) . . ?
B6 B10 B7 59.1(2) . . ?
B5 B10 B7 108.0(3) . . ?
B1 B10 B7 59.9(2) . . ?
B3 B10 B7 107.4(3) . . ?
C2 C1 B4 125.0(3) . . ?
C1 C2 C3 123.6(3) . . ?
O1 C3 O2 124.2(3) . . ?
O1 C3 C2 124.9(3) . . ?
O2 C3 C2 110.9(3) . . ?
O2 C4 C6 109.3(3) . . ?
O2 C4 C5 110.1(3) . . ?
C6 C4 C5 111.0(4) . . ?
O2 C4 C7 102.5(3) . . ?
C6 C4 C7 111.0(4) . . ?
C5 C4 C7 112.5(4) . . ?
C9 C8 B5 127.1(3) . . ?
C8 C9 C10 122.5(3) . . ?
O3 C10 O4 124.8(3) . . ?
O3 C10 C9 124.9(3) . . ?
O4 C10 C9 110.3(3) . . ?
O4 C11 C13 110.6(3) . . ?
O4 C11 C12 108.6(3) . . ?
C13 C11 C12 112.8(4) . . ?
O4 C11 C14 101.3(3) . . ?
C13 C11 C14 111.6(4) . . ?
C12 C11 C14 111.3(4) . . ?
C16 C15 C21 116.2(4) . . ?
C17 C16 C15 116.0(5) . . ?
C16 C17 C18 111.3(6) . . ?
C19 C18 C17 137.9(9) . . ?
C18 C19 C20 134.2(10) . . ?
C15 C21 C22 117.2(3) . . ?
C15 C21 B7 122.7(3) . . ?
C22 C21 B7 109.1(3) . . ?
C15 C21 B8 124.6(3) . . ?
C22 C21 B8 109.4(2) . . ?
B7 C21 B8 61.8(2) . . ?
C15 C21 B6 115.7(3) . . ?
C22 C21 B6 60.63(19) . . ?
B7 C21 B6 61.6(2) . . ?
B8 C21 B6 112.3(3) . . ?
C15 C21 B9 117.8(3) . . ?
C22 C21 B9 61.14(19) . . ?
B7 C21 B9 113.2(3) . . ?
B8 C21 B9 62.2(2) . . ?
B6 C21 B9 113.3(2) . . ?
C21 C22 B6 61.92(19) . . ?
C21 C22 B5 113.4(2) . . ?
B6 C22 B5 63.5(2) . . ?
C21 C22 B4 112.7(2) . . ?
B6 C22 B4 116.1(3) . . ?
B5 C22 B4 63.76(19) . . ?
C21 C22 B9 61.9(2) . . ?
B6 C22 B9 115.0(2) . . ?
B5 C22 B9 115.5(2) . . ?
B4 C22 B9 62.3(2) . . ?
C3 O2 C4 122.4(2) . . ?
C10 O4 C11 121.9(3) . . ?

loop_
_geom_bond_atom_site_label_1
_geom_bond_atom_site_label_2
_geom_bond_distance
_geom_bond_site_symmetry_2
_geom_bond_publ_flag
B1 B8 1.750(7) . ?
B1 B3 1.769(6) . ?
B1 B10 1.772(6) . ?
B1 B7 1.774(6) . ?
B1 B2 1.787(6) . ?
B2 B9 1.744(6) . ?
B2 B8 1.759(6) . ?
B2 B4 1.766(5) . ?
B2 B3 1.771(6) . ?
B3 B10 1.774(6) . ?
B3 B4 1.779(6) . ?
B3 B5 1.782(5) . ?
B4 C1 1.557(5) . ?
B4 C22 1.705(4) . ?
B4 B9 1.769(5) . ?
B4 B5 1.799(5) . ?
B5 C8 1.559(4) . ?
B5 C22 1.702(5) . ?
B5 B10 1.771(5) . ?
B5 B6 1.788(5) . ?
B6 C22 1.697(5) . ?
B6 C21 1.718(5) . ?
B6 B7 1.748(5) . ?
B6 B10 1.765(6) . ?
B7 C21 1.697(6) . ?
B7 B8 1.755(6) . ?
B7 B10 1.781(6) . ?
B8 C21 1.717(5) . ?
B8 B9 1.778(6) . ?
B9 C22 1.714(4) . ?
B9 C21 1.725(5) . ?
C1 C2 1.292(4) . ?
C2 C3 1.476(4) . ?
C3 O1 1.194(3) . ?
C3 O2 1.329(3) . ?
C4 O2 1.484(4) . ?
C4 C6 1.487(6) . ?
C4 C5 1.499(6) . ?
C4 C7 1.502(6) . ?
C8 C9 1.308(4) . ?
C9 C10 1.478(4) . ?
C10 O3 1.199(4) . ?
C10 O4 1.321(4) . ?
C11 O4 1.473(4) . ?
C11 C13 1.492(6) . ?
C11 C12 1.512(6) . ?
C11 C14 1.516(6) . ?
C15 C16 1.508(6) . ?
C15 C21 1.520(5) . ?
C16 C17 1.451(7) . ?
C17 C18 1.561(10) . ?
C18 C19 1.061(9) . ?
C19 C20 1.448(10) . ?
C21 C22 1.641(4) . ?
